data_4088349
loop_
_publ_author_name
'Ve\<ce\<ra, Milo\<s'
'Varga, Vojtech'
'C\'isa\<rov\'a, Ivana'
'Pinkas, Ji\<r\'i'
'Kucharczyk, Pavel'
'Sedla\<r\'ik, Vladim\'ir'
'Lama\<c, Martin'

_publ_section_title
;
 Group 4 Metal Complexes of Chelating Cyclopentadienyl-ketimide Ligands
;
_journal_issue 5
_journal_name_full Organometallics
_journal_page_first 785
_journal_paper_doi 10.1021/acs.organomet.6b00019
_journal_volume 35
_journal_year 2016
_chemical_formula_moiety 'C21 H30 Cl N Zr'
_chemical_formula_sum 'C21 H30 Cl N Zr'
_chemical_formula_weight 423.13
_space_group_IT_number 14
_space_group_name_Hall '-P 2yn'
_space_group_name_H-M_alt 'P 1 21/n 1'
_symmetry_cell_setting monoclinic
_symmetry_space_group_name_Hall '-P 2yn'
_symmetry_space_group_name_H-M 'P 1 21/n 1'
_atom_sites_solution_hydrogens geom
_atom_sites_solution_primary direct
_atom_sites_solution_secondary difmap
_audit_creation_method SHELXL-97
_cell_angle_alpha 90.00
_cell_angle_beta 108.7540(10)
_cell_angle_gamma 90.00
_cell_formula_units_Z 4
_cell_length_a 10.0032(2)
_cell_length_b 14.9414(4)
_cell_length_c 13.9361(3)
_cell_measurement_reflns_used 7825
_cell_measurement_temperature 150(2)
_cell_measurement_theta_max 27.49
_cell_measurement_theta_min 2.21
_cell_volume 1972.33(8)
_computing_structure_refinement 'SHELXL-97 (Sheldrick, 1997)'
_computing_structure_solution 'SHELXS-97 (Sheldrick, 1990)'
_diffrn_ambient_temperature 150(2)
_diffrn_measured_fraction_theta_full 1.000
_diffrn_measured_fraction_theta_max 1.000
_diffrn_measurement_device_type 'Bruker APEX-II CCD'
_diffrn_measurement_method '\f and \w scans'
_diffrn_radiation_monochromator graphite
_diffrn_radiation_source 'fine-focus sealed tube'
_diffrn_radiation_type MoK\a
_diffrn_radiation_wavelength 0.71073
_diffrn_reflns_av_R_equivalents 0.0177
_diffrn_reflns_av_sigmaI/netI 0.0203
_diffrn_reflns_limit_h_max 10
_diffrn_reflns_limit_h_min -12
_diffrn_reflns_limit_k_max 19
_diffrn_reflns_limit_k_min -16
_diffrn_reflns_limit_l_max 16
_diffrn_reflns_limit_l_min -18
_diffrn_reflns_number 12388
_diffrn_reflns_theta_full 27.49
_diffrn_reflns_theta_max 27.49
_diffrn_reflns_theta_min 2.06
_exptl_absorpt_coefficient_mu 0.695
_exptl_absorpt_correction_T_max 0.8712
_exptl_absorpt_correction_T_min 0.6977
_exptl_absorpt_correction_type multi-scan
_exptl_crystal_colour yellow
_exptl_crystal_density_diffrn 1.425
_exptl_crystal_density_method 'not measured'
_exptl_crystal_description prism
_exptl_crystal_F_000 880
_exptl_crystal_size_max 0.56
_exptl_crystal_size_mid 0.27
_exptl_crystal_size_min 0.20
_refine_diff_density_max 0.380
_refine_diff_density_min -0.466
_refine_diff_density_rms 0.055
_refine_ls_extinction_method none
_refine_ls_goodness_of_fit_ref 1.032
_refine_ls_hydrogen_treatment constr
_refine_ls_matrix_type full
_refine_ls_number_parameters 224
_refine_ls_number_reflns 4518
_refine_ls_number_restraints 0
_refine_ls_restrained_S_all 1.032
_refine_ls_R_factor_all 0.0245
_refine_ls_R_factor_gt 0.0212
_refine_ls_shift/su_max 0.004
_refine_ls_shift/su_mean 0.000
_refine_ls_structure_factor_coef Fsqd
_refine_ls_weighting_details 'calc w=1/[\s^2^(Fo^2^)+(0.0263P)^2^+0.9005P] where P=(Fo^2^+2Fc^2^)/3'
_refine_ls_weighting_scheme calc
_refine_ls_wR_factor_gt 0.0532
_refine_ls_wR_factor_ref 0.0551
_reflns_number_gt 4122
_reflns_number_total 4518
_reflns_threshold_expression >2sigma(I)
_cod_data_source_file 7b.cif
_cod_data_source_block mv36
_cod_depositor_comments
;
The following automatic conversions were performed:

data item '_symmetry_cell_setting' value 'Monoclinic' was changed to
'monoclinic' in accordance with the
/home/saulius/struct/COD-crude-data/automatic-downloads/DataCite-retrospective/ACS/depositions/lib/dictionaries/cif_core.dic
dictionary named 'cif_core.dic' version 2.4.2 last updated on
2011-04-26.

Automatic conversion script
Id: cif_fix_values 6909 2019-04-08 15:41:33Z antanas 
;
_cod_original_sg_symbol_H-M P21/n
_cod_database_code 4088349

loop_
_symmetry_equiv_pos_as_xyz
'x, y, z'
'-x+1/2, y+1/2, -z+1/2'
'-x, -y, -z'
'x-1/2, -y-1/2, z-1/2'

loop_
_atom_site_label
_atom_site_type_symbol
_atom_site_fract_x
_atom_site_fract_y
_atom_site_fract_z
_atom_site_U_iso_or_equiv
_atom_site_adp_type
_atom_site_occupancy
_atom_site_symmetry_multiplicity
_atom_site_calc_flag
_atom_site_refinement_flags
Zr1 Zr 0.718313(13) 0.116434(9) 0.735758(9) 0.01578(5) Uani 1 1 d .
C1 C 0.77796(15) 0.21747(9) 0.60963(10) 0.0176(3) Uani 1 1 d .
C2 C 0.67947(15) 0.15243(10) 0.55438(10) 0.0200(3) Uani 1 1 d .
H2 H 0.6986 0.1066 0.5133 0.024 Uiso 1 1 calc R
C3 C 0.54802(16) 0.16681(11) 0.57028(11) 0.0253(3) Uani 1 1 d .
H3 H 0.4641 0.1332 0.5411 0.030 Uiso 1 1 calc R
C4 C 0.56393(16) 0.23930(11) 0.63662(12) 0.0262(3) Uani 1 1 d .
H4 H 0.4925 0.2636 0.6603 0.031 Uiso 1 1 calc R
C5 C 0.70532(15) 0.27031(10) 0.66234(11) 0.0216(3) Uani 1 1 d .
H5 H 0.7449 0.3183 0.7072 0.026 Uiso 1 1 calc R
C6 C 0.92559(15) 0.23420(10) 0.60262(10) 0.0193(3) Uani 1 1 d .
C7 C 0.93404(18) 0.33523(11) 0.58202(13) 0.0283(3) Uani 1 1 d .
H7A H 0.8529 0.3527 0.5238 0.042 Uiso 1 1 calc R
H7B H 1.0216 0.3479 0.5673 0.042 Uiso 1 1 calc R
H7C H 0.9330 0.3693 0.6419 0.042 Uiso 1 1 calc R
C8 C 0.93622(17) 0.18300(11) 0.50979(11) 0.0251(3) Uani 1 1 d .
H8A H 0.9341 0.1185 0.5219 0.038 Uiso 1 1 calc R
H8B H 1.0249 0.1986 0.4981 0.038 Uiso 1 1 calc R
H8C H 0.8564 0.1992 0.4501 0.038 Uiso 1 1 calc R
C9 C 1.05385(15) 0.20499(10) 0.70009(10) 0.0190(3) Uani 1 1 d .
C10 C 1.05501(16) 0.25803(10) 0.79522(11) 0.0242(3) Uani 1 1 d .
H10A H 1.1258 0.2325 0.8549 0.036 Uiso 1 1 calc R
H10B H 0.9616 0.2546 0.8037 0.036 Uiso 1 1 calc R
H10C H 1.0783 0.3208 0.7875 0.036 Uiso 1 1 calc R
C11 C 1.19592(16) 0.22641(12) 0.68446(13) 0.0288(3) Uani 1 1 d .
H11A H 1.2058 0.2914 0.6798 0.043 Uiso 1 1 calc R
H11B H 1.1991 0.1982 0.6217 0.043 Uiso 1 1 calc R
H11C H 1.2732 0.2033 0.7419 0.043 Uiso 1 1 calc R
C12 C 1.02804(14) 0.10496(9) 0.72022(10) 0.0166(3) Uani 1 1 d .
C13 C 1.12783(15) 0.02436(10) 0.72262(11) 0.0219(3) Uani 1 1 d .
C14 C 1.03980(19) -0.06153(11) 0.70714(14) 0.0322(4) Uani 1 1 d .
H14A H 1.1009 -0.1134 0.7097 0.048 Uiso 1 1 calc R
H14B H 0.9657 -0.0595 0.6410 0.048 Uiso 1 1 calc R
H14C H 0.9965 -0.0667 0.7608 0.048 Uiso 1 1 calc R
C15 C 1.23631(19) 0.02338(13) 0.82999(13) 0.0368(4) Uani 1 1 d .
H15A H 1.1869 0.0175 0.8800 0.055 Uiso 1 1 calc R
H15B H 1.2903 0.0793 0.8418 0.055 Uiso 1 1 calc R
H15C H 1.3007 -0.0273 0.8364 0.055 Uiso 1 1 calc R
C16 C 1.20752(18) 0.02399(12) 0.64490(13) 0.0318(4) Uani 1 1 d .
H16A H 1.2509 -0.0348 0.6449 0.048 Uiso 1 1 calc R
H16B H 1.2812 0.0701 0.6630 0.048 Uiso 1 1 calc R
H16C H 1.1413 0.0365 0.5773 0.048 Uiso 1 1 calc R
C19 C 0.85174(18) 0.13939(14) 0.92251(11) 0.0341(4) Uani 1 1 d .
H19 H 0.9515 0.1458 0.9438 0.041 Uiso 1 1 calc R
C20 C 0.7775(2) 0.05812(13) 0.91495(12) 0.0347(4) Uani 1 1 d .
H20 H 0.8184 0.0002 0.9289 0.042 Uiso 1 1 calc R
C21 C 0.6323(2) 0.07783(13) 0.88307(12) 0.0337(4) Uani 1 1 d .
H21 H 0.5580 0.0357 0.8730 0.040 Uiso 1 1 calc R
C22 C 0.61663(18) 0.17052(13) 0.86876(12) 0.0325(4) Uani 1 1 d .
H22 H 0.5296 0.2021 0.8465 0.039 Uiso 1 1 calc R
C23 C 0.75304(19) 0.20919(13) 0.89320(12) 0.0322(4) Uani 1 1 d .
H23 H 0.7738 0.2710 0.8903 0.039 Uiso 1 1 calc R
Cl1 Cl 0.60440(4) -0.03052(3) 0.67388(3) 0.02794(9) Uani 1 1 d .
N1 N 0.91729(12) 0.08842(8) 0.74196(8) 0.0175(2) Uani 1 1 d .

loop_
_atom_site_aniso_label
_atom_site_aniso_U_11
_atom_site_aniso_U_22
_atom_site_aniso_U_33
_atom_site_aniso_U_23
_atom_site_aniso_U_13
_atom_site_aniso_U_12
Zr1 0.01453(7) 0.01750(8) 0.01603(7) -0.00060(5) 0.00592(5) -0.00026(5)
C1 0.0191(7) 0.0158(7) 0.0166(6) 0.0026(5) 0.0040(5) 0.0005(5)
C2 0.0224(7) 0.0203(7) 0.0150(6) 0.0015(5) 0.0029(5) -0.0019(6)
C3 0.0184(7) 0.0261(8) 0.0257(7) 0.0062(6) -0.0008(6) -0.0012(6)
C4 0.0196(7) 0.0244(8) 0.0338(8) 0.0063(6) 0.0076(6) 0.0072(6)
C5 0.0214(7) 0.0163(7) 0.0259(7) 0.0008(6) 0.0061(6) 0.0031(6)
C6 0.0209(7) 0.0172(7) 0.0205(6) 0.0009(5) 0.0076(5) -0.0017(5)
C7 0.0306(8) 0.0208(8) 0.0351(8) 0.0056(6) 0.0128(7) -0.0034(6)
C8 0.0278(8) 0.0291(8) 0.0203(7) -0.0005(6) 0.0106(6) -0.0008(6)
C9 0.0162(6) 0.0191(7) 0.0216(6) -0.0026(5) 0.0060(5) -0.0023(5)
C10 0.0225(7) 0.0224(8) 0.0251(7) -0.0068(6) 0.0042(6) -0.0022(6)
C11 0.0192(7) 0.0293(9) 0.0388(9) -0.0018(7) 0.0107(6) -0.0065(6)
C12 0.0158(6) 0.0182(7) 0.0139(6) -0.0023(5) 0.0020(5) 0.0016(5)
C13 0.0192(7) 0.0222(8) 0.0246(7) -0.0016(6) 0.0073(6) 0.0048(6)
C14 0.0358(9) 0.0181(8) 0.0477(10) -0.0009(7) 0.0205(8) 0.0048(7)
C15 0.0312(9) 0.0420(11) 0.0307(8) 0.0013(7) 0.0007(7) 0.0156(8)
C16 0.0293(8) 0.0317(9) 0.0400(9) -0.0057(7) 0.0189(7) 0.0049(7)
C19 0.0287(8) 0.0580(12) 0.0144(7) -0.0046(7) 0.0051(6) -0.0025(8)
C20 0.0427(10) 0.0455(11) 0.0194(7) 0.0079(7) 0.0149(7) 0.0054(8)
C21 0.0385(10) 0.0434(10) 0.0276(8) -0.0033(7) 0.0222(7) -0.0080(8)
C22 0.0298(9) 0.0438(11) 0.0288(8) -0.0107(7) 0.0166(7) 0.0005(7)
C23 0.0379(9) 0.0385(10) 0.0236(7) -0.0132(7) 0.0147(7) -0.0078(8)
Cl1 0.0304(2) 0.02132(19) 0.03090(19) -0.00031(14) 0.00813(15) -0.00799(15)
N1 0.0179(6) 0.0174(6) 0.0168(5) 0.0005(4) 0.0048(4) 0.0013(5)

loop_
_atom_type_symbol
_atom_type_description
_atom_type_scat_dispersion_real
_atom_type_scat_dispersion_imag
_atom_type_scat_source
C C 0.0033 0.0016 'International Tables Vol C Tables 4.2.6.8 and 6.1.1.4'
H H 0.0000 0.0000 'International Tables Vol C Tables 4.2.6.8 and 6.1.1.4'
N N 0.0061 0.0033 'International Tables Vol C Tables 4.2.6.8 and 6.1.1.4'
Cl Cl 0.1484 0.1585 'International Tables Vol C Tables 4.2.6.8 and 6.1.1.4'
Zr Zr -2.9673 0.5597 'International Tables Vol C Tables 4.2.6.8 and 6.1.1.4'

loop_
_geom_angle_atom_site_label_1
_geom_angle_atom_site_label_2
_geom_angle_atom_site_label_3
_geom_angle
N1 Zr1 C2 85.28(5)
N1 Zr1 Cl1 99.65(4)
C2 Zr1 Cl1 86.24(4)
N1 Zr1 C3 118.29(5)
C2 Zr1 C3 33.01(5)
Cl1 Zr1 C3 81.16(4)
N1 Zr1 C5 97.44(5)
C2 Zr1 C5 54.26(5)
Cl1 Zr1 C5 135.14(4)
C3 Zr1 C5 54.30(5)
N1 Zr1 C4 127.04(5)
C2 Zr1 C4 54.21(5)
Cl1 Zr1 C4 108.76(4)
C3 Zr1 C4 32.44(5)
C5 Zr1 C4 32.93(5)
N1 Zr1 C22 131.66(5)
C2 Zr1 C22 135.25(6)
Cl1 Zr1 C22 106.80(4)
C3 Zr1 C22 105.40(6)
C5 Zr1 C22 91.49(6)
C4 Zr1 C22 81.24(6)
N1 Zr1 C23 102.68(5)
C2 Zr1 C23 134.20(6)
Cl1 Zr1 C23 134.71(4)
C3 Zr1 C23 119.93(6)
C5 Zr1 C23 79.95(6)
C4 Zr1 C23 88.01(6)
C22 Zr1 C23 32.70(5)
N1 Zr1 C20 88.36(5)
C2 Zr1 C20 170.97(6)
Cl1 Zr1 C20 88.51(5)
C3 Zr1 C20 152.59(6)
C5 Zr1 C20 133.24(6)
C4 Zr1 C20 134.70(6)
C22 Zr1 C20 53.51(6)
C23 Zr1 C20 53.66(6)
N1 Zr1 C1 72.68(5)
C2 Zr1 C1 32.89(4)
Cl1 Zr1 C1 117.93(3)
C3 Zr1 C1 54.75(5)
C5 Zr1 C1 32.92(5)
C4 Zr1 C1 54.65(5)
C22 Zr1 C1 124.16(5)
C23 Zr1 C1 106.21(5)
C20 Zr1 C1 149.22(5)
N1 Zr1 C21 120.49(5)
C2 Zr1 C21 152.73(5)
Cl1 Zr1 C21 81.00(4)
C3 Zr1 C21 120.48(6)
C5 Zr1 C21 123.62(6)
C4 Zr1 C21 107.67(6)
C22 Zr1 C21 32.20(6)
C23 Zr1 C21 53.72(6)
C20 Zr1 C21 32.26(6)
C1 Zr1 C21 156.35(6)
N1 Zr1 C19 78.28(5)
C2 Zr1 C19 150.58(6)
Cl1 Zr1 C19 120.29(5)
C3 Zr1 C19 151.93(6)
C5 Zr1 C19 103.66(6)
C4 Zr1 C19 119.58(6)
C22 Zr1 C19 53.50(6)
C23 Zr1 C19 32.20(6)
C20 Zr1 C19 32.30(6)
C1 Zr1 C19 117.92(5)
C21 Zr1 C19 53.38(6)
C2 C1 C5 106.16(13)
C2 C1 C6 126.28(13)
C5 C1 C6 127.15(13)
C2 C1 Zr1 72.01(8)
C5 C1 Zr1 72.51(8)
C6 C1 Zr1 126.11(9)
C3 C2 C1 109.14(13)
C3 C2 Zr1 73.98(8)
C1 C2 Zr1 75.10(8)
C3 C2 H2 125.4
C1 C2 H2 125.4
Zr1 C2 H2 117.4
C4 C3 C2 107.83(13)
C4 C3 Zr1 74.03(8)
C2 C3 Zr1 73.01(8)
C4 C3 H3 126.1
C2 C3 H3 126.1
Zr1 C3 H3 118.8
C3 C4 C5 108.16(14)
C3 C4 Zr1 73.53(8)
C5 C4 Zr1 73.32(8)
C3 C4 H4 125.9
C5 C4 H4 125.9
Zr1 C4 H4 119.1
C4 C5 C1 108.68(13)
C4 C5 Zr1 73.74(9)
C1 C5 Zr1 74.57(8)
C4 C5 H5 125.7
C1 C5 H5 125.7
Zr1 C5 H5 117.9
C1 C6 C8 107.56(12)
C1 C6 C7 106.44(12)
C8 C6 C7 107.91(12)
C1 C6 C9 115.32(11)
C8 C6 C9 108.99(12)
C7 C6 C9 110.34(12)
C6 C7 H7A 109.5
C6 C7 H7B 109.5
H7A C7 H7B 109.5
C6 C7 H7C 109.5
H7A C7 H7C 109.5
H7B C7 H7C 109.5
C6 C8 H8A 109.5
C6 C8 H8B 109.5
H8A C8 H8B 109.5
C6 C8 H8C 109.5
H8A C8 H8C 109.5
H8B C8 H8C 109.5
C11 C9 C10 105.24(12)
C11 C9 C12 116.05(12)
C10 C9 C12 107.11(12)
C11 C9 C6 110.36(12)
C10 C9 C6 111.85(12)
C12 C9 C6 106.29(11)
C9 C10 H10A 109.5
C9 C10 H10B 109.5
H10A C10 H10B 109.5
C9 C10 H10C 109.5
H10A C10 H10C 109.5
H10B C10 H10C 109.5
C9 C11 H11A 109.5
C9 C11 H11B 109.5
H11A C11 H11B 109.5
C9 C11 H11C 109.5
H11A C11 H11C 109.5
H11B C11 H11C 109.5
N1 C12 C9 116.09(12)
N1 C12 C13 116.68(13)
C9 C12 C13 127.12(12)
C14 C13 C16 107.61(13)
C14 C13 C15 108.80(14)
C16 C13 C15 108.75(13)
C14 C13 C12 108.01(12)
C16 C13 C12 117.48(13)
C15 C13 C12 105.94(12)
C13 C14 H14A 109.5
C13 C14 H14B 109.5
H14A C14 H14B 109.5
C13 C14 H14C 109.5
H14A C14 H14C 109.5
H14B C14 H14C 109.5
C13 C15 H15A 109.5
C13 C15 H15B 109.5
H15A C15 H15B 109.5
C13 C15 H15C 109.5
H15A C15 H15C 109.5
H15B C15 H15C 109.5
C13 C16 H16A 109.5
C13 C16 H16B 109.5
H16A C16 H16B 109.5
C13 C16 H16C 109.5
H16A C16 H16C 109.5
H16B C16 H16C 109.5
C23 C19 C20 108.31(16)
C23 C19 Zr1 73.33(9)
C20 C19 Zr1 73.51(9)
C23 C19 H19 125.8
C20 C19 H19 125.8
Zr1 C19 H19 119.2
C21 C20 C19 107.98(17)
C21 C20 Zr1 74.08(9)
C19 C20 Zr1 74.19(9)
C21 C20 H20 126.0
C19 C20 H20 126.0
Zr1 C20 H20 117.7
C22 C21 C20 108.01(16)
C22 C21 Zr1 73.23(9)
C20 C21 Zr1 73.66(9)
C22 C21 H21 126.0
C20 C21 H21 126.0
Zr1 C21 H21 119.0
C21 C22 C23 108.25(16)
C21 C22 Zr1 74.57(9)
C23 C22 Zr1 73.88(9)
C21 C22 H22 125.9
C23 C22 H22 125.9
Zr1 C22 H22 117.6
C19 C23 C22 107.43(17)
C19 C23 Zr1 74.46(9)
C22 C23 Zr1 73.42(9)
C19 C23 H23 126.3
C22 C23 H23 126.3
Zr1 C23 H23 117.9
C12 N1 Zr1 151.92(11)

loop_
_geom_bond_atom_site_label_1
_geom_bond_atom_site_label_2
_geom_bond_distance
Zr1 N1 2.0084(12)
Zr1 C2 2.4896(13)
Zr1 Cl1 2.4963(4)
Zr1 C3 2.5021(14)
Zr1 C5 2.5029(15)
Zr1 C4 2.5084(15)
Zr1 C22 2.5170(15)
Zr1 C23 2.5230(15)
Zr1 C20 2.5288(15)
Zr1 C1 2.5296(14)
Zr1 C21 2.5341(16)
Zr1 C19 2.5374(15)
C1 C2 1.421(2)
C1 C5 1.426(2)
C1 C6 1.5316(19)
C2 C3 1.418(2)
C2 H2 0.9500
C3 C4 1.400(2)
C3 H3 0.9500
C4 C5 1.420(2)
C4 H4 0.9500
C5 H5 0.9500
C6 C8 1.536(2)
C6 C7 1.544(2)
C6 C9 1.6003(19)
C7 H7A 0.9800
C7 H7B 0.9800
C7 H7C 0.9800
C8 H8A 0.9800
C8 H8B 0.9800
C8 H8C 0.9800
C9 C11 1.539(2)
C9 C10 1.5414(19)
C9 C12 1.5575(19)
C10 H10A 0.9800
C10 H10B 0.9800
C10 H10C 0.9800
C11 H11A 0.9800
C11 H11B 0.9800
C11 H11C 0.9800
C12 N1 1.2633(18)
C12 C13 1.5577(19)
C13 C14 1.532(2)
C13 C16 1.538(2)
C13 C15 1.540(2)
C14 H14A 0.9800
C14 H14B 0.9800
C14 H14C 0.9800
C15 H15A 0.9800
C15 H15B 0.9800
C15 H15C 0.9800
C16 H16A 0.9800
C16 H16B 0.9800
C16 H16C 0.9800
C19 C23 1.404(3)
C19 C20 1.409(3)
C19 H19 0.9500
C20 C21 1.407(3)
C20 H20 0.9500
C21 C22 1.401(3)
C21 H21 0.9500
C22 C23 1.419(2)
C22 H22 0.9500
C23 H23 0.9500
